data_7042783
loop_
_publ_author_name
'Suzuki, Tatsuya'
'Masuda, Hideki'
'Fryzuk, Michael D.'

_publ_section_title
;
 Variable Coordination Geometries via an
 Amine-Tethered-Enamidophosphinimine Ligand on Cobalt
;
_journal_name_full 'Dalton Trans.'
_journal_paper_doi 10.1039/C7DT00930E
_journal_year 2017
_chemical_formula_moiety 'C20 H43 Li N3 P Si'
_chemical_formula_sum 'C20 H43 Li N3 P Si'
_chemical_formula_weight 391.58
_space_group_crystal_system triclinic
_space_group_IT_number 2
_space_group_name_Hall '-P 1'
_space_group_name_H-M_alt 'P -1'
_symmetry_Int_Tables_number 2
_symmetry_space_group_name_Hall '-P 1'
_symmetry_space_group_name_H-M 'P -1'
_atom_sites_solution_primary direct
_audit_creation_date 2016-11-22
_audit_creation_method
;
Olex2 1.2
(compiled 2016.09.09 svn.r3337 for OlexSys, GUI svn.r5227)
;
_audit_update_record
;
2016-12-12 deposited with the CCDC.
2017-04-24 downloaded from the CCDC.
;
_cell_angle_alpha 98.205(2)
_cell_angle_beta 95.099(2)
_cell_angle_gamma 110.645(2)
_cell_formula_units_Z 2
_cell_length_a 8.9369(5)
_cell_length_b 10.3626(6)
_cell_length_c 13.9495(7)
_cell_measurement_reflns_used 9929
_cell_measurement_temperature 90
_cell_measurement_theta_max 26.38
_cell_measurement_theta_min 2.37
_cell_volume 1182.93(11)
_computing_cell_refinement 'SAINT v8.37A (Bruker, 2015)'
_computing_data_reduction 'SAINT v8.37A (Bruker, 2015)'
_computing_molecular_graphics 'Olex2 (Dolomanov et al., 2009)'
_computing_publication_material 'Olex2 (Dolomanov et al., 2009)'
_computing_structure_refinement 'olex2.refine (Bourhis et al., 2015)'
_computing_structure_solution 'SIR2004 (Burla et al., 2007)'
_diffrn_ambient_temperature 90
_diffrn_measured_fraction_theta_full 0.9994
_diffrn_measured_fraction_theta_max 0.9967
_diffrn_measurement_device_type 'Bruker APEX-II CCD'
_diffrn_measurement_method '\f and \w scans'
_diffrn_radiation_type 'Mo K\a'
_diffrn_radiation_wavelength 0.71073
_diffrn_reflns_av_R_equivalents 0.0276
_diffrn_reflns_av_unetI/netI 0.0236
_diffrn_reflns_limit_h_max 11
_diffrn_reflns_limit_h_min -11
_diffrn_reflns_limit_k_max 12
_diffrn_reflns_limit_k_min -12
_diffrn_reflns_limit_l_max 17
_diffrn_reflns_limit_l_min -17
_diffrn_reflns_number 18376
_diffrn_reflns_theta_full 26.0000
_diffrn_reflns_theta_max 26.40
_diffrn_reflns_theta_min 1.49
_diffrn_standards_number 0
_exptl_absorpt_coefficient_mu 0.175
_exptl_absorpt_correction_T_max 0.7454
_exptl_absorpt_correction_T_min 0.6524
_exptl_absorpt_correction_type multi-scan
_exptl_absorpt_process_details
;
SADABS-2014/5 (Bruker,2014/5) was used for absorption correction.
wR2(int) was 0.1369 before and 0.0373 after correction.
The Ratio of minimum to maximum transmission is 0.8752.
The \l/2 correction factor is Not present.
;
_exptl_crystal_colour colourless
_exptl_crystal_density_diffrn 1.0993
_exptl_crystal_description block
_exptl_crystal_F_000 432.4749
_exptl_crystal_size_max 0.41
_exptl_crystal_size_mid 0.38
_exptl_crystal_size_min 0.36
_refine_diff_density_max 0.3981
_refine_diff_density_min -0.2634
_refine_diff_density_rms 0.0454
_refine_ls_d_res_high 0.7991
_refine_ls_d_res_low 13.6499
_refine_ls_goodness_of_fit_ref 1.0357
_refine_ls_hydrogen_treatment mixed
_refine_ls_matrix_type full
_refine_ls_number_constraints 61
_refine_ls_number_parameters 243
_refine_ls_number_reflns 4835
_refine_ls_number_restraints 0
_refine_ls_restrained_S_all 1.0357
_refine_ls_R_factor_all 0.0329
_refine_ls_R_factor_gt 0.0295
_refine_ls_shift/su_max 0.0000
_refine_ls_shift/su_mean 0.0000
_refine_ls_structure_factor_coef Fsqd
_refine_ls_weighting_details 'w=1/[\s^2^(Fo^2^)+(0.0330P)^2^+0.5932P] where P=(Fo^2^+2Fc^2^)/3'
_refine_ls_weighting_scheme calc
_refine_ls_wR_factor_gt 0.0761
_refine_ls_wR_factor_ref 0.0785
_reflns_Friedel_coverage 0.0
_reflns_limit_h_max 11
_reflns_limit_h_min -11
_reflns_limit_k_max 12
_reflns_limit_k_min -12
_reflns_limit_l_max 17
_reflns_limit_l_min 0
_reflns_number_gt 4407
_reflns_number_total 4835
_reflns_threshold_expression I>=2u(I)
_cod_data_source_file c7dt00930e2.cif
_cod_data_source_block mf1348
_cod_database_code 7042783
_olex2_refinement_description
;
1. Fixed Uiso
 At 1.2 times of:
  All C(H) groups, All C(H,H) groups
 At 1.5 times of:
  All C(H,H,H) groups
2.a Ternary CH refined with riding coordinates:
 C15(H15), C12(H12)
2.b Secondary CH2 refined with riding coordinates:
 C8(H8a,H8b), C6(H6a,H6b), C5(H5a,H5b), C10(H10a,H10b), C4(H4a,H4b), C2(H2a,
 H2b), C9(H9a,H9b)
2.c Idealised Me refined as rotating group:
 C20(H20a,H20b,H20c), C13(H13a,H13b,H13c), C14(H14a,H14b,H14c), C16(H16a,H16b,
 H16c), C18(H18a,H18b,H18c), C1(H1a,H1b,H1c), C17(H17a,H17b,H17c), C19(H19a,
 H19b,H19c), C3(H3a,H3b,H3c)
;
_olex2_submission_special_instructions 'No special instructions were received'

loop_
_space_group_symop_id
_space_group_symop_operation_xyz
1 x,y,z
2 -x,-y,-z

loop_
_atom_site_label
_atom_site_type_symbol
_atom_site_fract_x
_atom_site_fract_y
_atom_site_fract_z
_atom_site_U_iso_or_equiv
_atom_site_adp_type
_atom_site_occupancy
_atom_site_refinement_flags_posn
P1 P 0.66344(3) 0.74663(3) 0.84166(2) 0.01054(8) Uani 1.000000 .
Si1 Si 0.40956(4) 0.81848(3) 0.72371(2) 0.01289(9) Uani 1.000000 .
N1 N 0.50278(12) 0.41707(10) 0.74495(7) 0.0136(2) Uani 1.000000 .
N3 N 0.22340(12) 0.32788(10) 0.60378(7) 0.0135(2) Uani 1.000000 .
N2 N 0.52388(12) 0.72529(10) 0.75397(7) 0.0123(2) Uani 1.000000 .
C7 C 0.65645(14) 0.47312(12) 0.78639(8) 0.0124(2) Uani 1.000000 .
C15 C 0.84211(14) 0.90999(12) 0.85220(9) 0.0149(2) Uani 1.000000 .
C11 C 0.74208(14) 0.61295(12) 0.83224(8) 0.0127(2) Uani 1.000000 .
C8 C 0.77084(15) 0.39334(13) 0.78681(9) 0.0186(3) Uani 1.000000 .
C6 C 0.43886(15) 0.27064(12) 0.69609(9) 0.0164(3) Uani 1.000000 .
C12 C 0.58829(15) 0.76185(13) 0.96004(8) 0.0148(2) Uani 1.000000 .
C5 C 0.25876(15) 0.22898(12) 0.66119(9) 0.0164(3) Uani 1.000000 .
C20 C 0.20786(15) 0.68841(14) 0.65799(10) 0.0203(3) Uani 1.000000 .
C10 C 0.91795(15) 0.63649(13) 0.86837(9) 0.0176(3) Uani 1.000000 .
C4 C 0.05003(15) 0.30801(14) 0.59787(9) 0.0186(3) Uani 1.000000 .
C13 C 0.43017(16) 0.63601(14) 0.95557(10) 0.0209(3) Uani 1.000000 .
C14 C 0.71425(16) 0.77094(14) 1.04563(9) 0.0193(3) Uani 1.000000 .
C16 C 0.90499(15) 0.91419(14) 0.75342(9) 0.0198(3) Uani 1.000000 .
C2 C 0.27347(16) 0.31001(13) 0.50585(9) 0.0188(3) Uani 1.000000 .
C9 C 0.91428(16) 0.48609(14) 0.86499(10) 0.0212(3) Uani 1.000000 .
C18 C 0.35973(16) 0.92483(13) 0.82832(10) 0.0197(3) Uani 1.000000 .
C1 C 0.26809(17) 0.42205(15) 0.44767(10) 0.0229(3) Uani 1.000000 .
C17 C 0.81022(16) 1.04406(13) 0.88665(10) 0.0206(3) Uani 1.000000 .
C19 C 0.49678(17) 0.93588(14) 0.63554(10) 0.0207(3) Uani 1.000000 .
C3 C -0.07305(17) 0.16249(15) 0.54992(11) 0.0284(3) Uani 1.000000 .
Li1 Li 0.3903(3) 0.5243(2) 0.69695(15) 0.0177(4) Uani 1.000000 .
H15 H 0.92690(14) 0.90686(12) 0.90040(9) 0.0179(3) Uiso 1.000000 R
H8a H 0.71916(15) 0.30186(13) 0.80363(9) 0.0223(3) Uiso 1.000000 R
H8b H 0.80529(15) 0.38097(13) 0.72326(9) 0.0223(3) Uiso 1.000000 R
H6a H 0.49426(15) 0.25853(12) 0.64075(9) 0.0196(3) Uiso 1.000000 R
H6b H 0.45515(15) 0.21194(12) 0.74112(9) 0.0196(3) Uiso 1.000000 R
H12 H 0.56471(15) 0.84784(13) 0.97037(8) 0.0177(3) Uiso 1.000000 R
H5a H 0.20241(15) 0.22507(12) 0.71765(9) 0.0197(3) Uiso 1.000000 R
H5b H 0.21749(15) 0.13576(12) 0.62100(9) 0.0197(3) Uiso 1.000000 R
H20a H 0.2225(2) 0.6403(7) 0.5976(4) 0.0304(4) Uiso 1.000000 GR
H20b H 0.1613(6) 0.6216(6) 0.6985(3) 0.0304(4) Uiso 1.000000 GR
H20c H 0.1370(4) 0.73705(18) 0.6444(6) 0.0304(4) Uiso 1.000000 GR
H10a H 0.98953(15) 0.68450(13) 0.82560(9) 0.0212(3) Uiso 1.000000 R
H10b H 0.95256(15) 0.69067(13) 0.93450(9) 0.0212(3) Uiso 1.000000 R
H4a H 0.02811(15) 0.32988(14) 0.66386(9) 0.0223(3) Uiso 1.000000 R
H4b H 0.03174(15) 0.37597(14) 0.56196(9) 0.0223(3) Uiso 1.000000 R
H13a H 0.3462(3) 0.6441(5) 0.9117(6) 0.0313(4) Uiso 1.000000 GR
H13b H 0.4459(4) 0.55059(15) 0.9324(7) 0.0313(4) Uiso 1.000000 GR
H13c H 0.3996(6) 0.6348(6) 1.01980(16) 0.0313(4) Uiso 1.000000 GR
H14a H 0.7473(9) 0.6922(6) 1.0333(3) 0.0290(4) Uiso 1.000000 GR
H14b H 0.8065(5) 0.8564(5) 1.0521(4) 0.0290(4) Uiso 1.000000 GR
H14c H 0.6677(4) 0.7699(10) 1.10509(15) 0.0290(4) Uiso 1.000000 GR
H16a H 0.9275(11) 0.8311(5) 0.7338(3) 0.0297(4) Uiso 1.000000 GR
H16b H 0.8246(5) 0.9186(10) 0.70494(18) 0.0297(4) Uiso 1.000000 GR
H16c H 1.0022(6) 0.9955(6) 0.7597(2) 0.0297(4) Uiso 1.000000 GR
H2a H 0.38281(16) 0.31098(13) 0.51398(9) 0.0225(3) Uiso 1.000000 R
H2b H 0.20339(16) 0.21883(13) 0.46848(9) 0.0225(3) Uiso 1.000000 R
H9a H 0.89931(16) 0.45844(14) 0.92810(10) 0.0254(3) Uiso 1.000000 R
H9b H 1.01421(16) 0.47938(14) 0.84735(10) 0.0254(3) Uiso 1.000000 R
H18a H 0.3097(11) 0.8650(2) 0.8723(4) 0.0295(4) Uiso 1.000000 GR
H18b H 0.4573(2) 0.9980(6) 0.8628(4) 0.0295(4) Uiso 1.000000 GR
H18c H 0.2868(9) 0.9656(8) 0.80323(11) 0.0295(4) Uiso 1.000000 GR
H1a H 0.3071(11) 0.4067(6) 0.3868(3) 0.0343(4) Uiso 1.000000 GR
H1b H 0.1587(2) 0.4172(7) 0.4348(6) 0.0343(4) Uiso 1.000000 GR
H1c H 0.3351(10) 0.51301(16) 0.4847(3) 0.0343(4) Uiso 1.000000 GR
H17a H 0.7247(8) 1.0481(5) 0.8418(4) 0.0310(4) Uiso 1.000000 GR
H17b H 0.7792(11) 1.0433(5) 0.9508(3) 0.0310(4) Uiso 1.000000 GR
H17c H 0.9067(4) 1.12462(13) 0.8889(7) 0.0310(4) Uiso 1.000000 GR
H19a H 0.5935(7) 1.0116(6) 0.6683(2) 0.0310(4) Uiso 1.000000 GR
H19b H 0.5220(11) 0.8829(3) 0.5814(4) 0.0310(4) Uiso 1.000000 GR
H19c H 0.4194(5) 0.9731(8) 0.6118(6) 0.0310(4) Uiso 1.000000 GR
H3a H -0.0557(9) 0.1399(5) 0.4837(3) 0.0426(5) Uiso 1.000000 GR
H3b H -0.0601(9) 0.0939(2) 0.5860(5) 0.0426(5) Uiso 1.000000 GR
H3c H -0.18052(17) 0.1624(4) 0.5500(7) 0.0426(5) Uiso 1.000000 GR

loop_
_atom_site_aniso_label
_atom_site_aniso_U_11
_atom_site_aniso_U_22
_atom_site_aniso_U_33
_atom_site_aniso_U_12
_atom_site_aniso_U_13
_atom_site_aniso_U_23
P1 0.01060(15) 0.00943(15) 0.00996(15) 0.00235(11) 0.00109(11) 0.00051(11)
Si1 0.01386(17) 0.01098(16) 0.01380(16) 0.00541(13) 0.00091(12) 0.00085(12)
N1 0.0148(5) 0.0100(5) 0.0148(5) 0.0041(4) 0.0002(4) 0.0005(4)
N3 0.0131(5) 0.0138(5) 0.0117(5) 0.0029(4) 0.0017(4) 0.0017(4)
N2 0.0130(5) 0.0108(5) 0.0124(5) 0.0044(4) 0.0006(4) 0.0005(4)
C7 0.0162(6) 0.0141(6) 0.0090(5) 0.0069(5) 0.0036(4) 0.0040(4)
C15 0.0124(6) 0.0124(6) 0.0159(6) 0.0008(4) -0.0000(4) 0.0013(4)
C11 0.0117(5) 0.0140(6) 0.0125(5) 0.0052(5) 0.0013(4) 0.0017(4)
C8 0.0184(6) 0.0175(6) 0.0211(6) 0.0101(5) 0.0002(5) 0.0009(5)
C6 0.0199(6) 0.0112(6) 0.0170(6) 0.0058(5) 0.0002(5) 0.0012(5)
C12 0.0175(6) 0.0153(6) 0.0122(5) 0.0069(5) 0.0041(4) 0.0014(4)
C5 0.0184(6) 0.0107(5) 0.0161(6) 0.0013(5) 0.0003(5) 0.0017(5)
C20 0.0168(6) 0.0196(6) 0.0232(7) 0.0080(5) -0.0022(5) -0.0001(5)
C10 0.0131(6) 0.0187(6) 0.0200(6) 0.0059(5) -0.0002(5) 0.0018(5)
C4 0.0136(6) 0.0216(6) 0.0178(6) 0.0031(5) 0.0022(5) 0.0035(5)
C13 0.0189(6) 0.0245(7) 0.0189(6) 0.0055(5) 0.0070(5) 0.0072(5)
C14 0.0234(7) 0.0219(6) 0.0119(6) 0.0081(5) 0.0017(5) 0.0020(5)
C16 0.0165(6) 0.0191(6) 0.0212(6) 0.0021(5) 0.0050(5) 0.0060(5)
C2 0.0213(6) 0.0182(6) 0.0140(6) 0.0045(5) 0.0052(5) -0.0000(5)
C9 0.0166(6) 0.0233(7) 0.0247(7) 0.0102(5) -0.0011(5) 0.0031(5)
C18 0.0201(6) 0.0179(6) 0.0220(6) 0.0098(5) 0.0031(5) -0.0005(5)
C1 0.0222(7) 0.0283(7) 0.0165(6) 0.0059(6) 0.0051(5) 0.0068(5)
C17 0.0193(6) 0.0124(6) 0.0247(7) 0.0016(5) 0.0002(5) -0.0009(5)
C19 0.0262(7) 0.0182(6) 0.0212(6) 0.0111(5) 0.0044(5) 0.0069(5)
C3 0.0179(7) 0.0248(7) 0.0339(8) -0.0022(6) -0.0055(6) 0.0109(6)
Li1 0.0176(10) 0.0149(10) 0.0196(10) 0.0068(8) -0.0013(8) 0.0011(8)

loop_
_atom_type_symbol
_atom_type_scat_dispersion_real
_atom_type_scat_dispersion_imag
_atom_type_scat_Cromer_Mann_a1
_atom_type_scat_Cromer_Mann_a2
_atom_type_scat_Cromer_Mann_a3
_atom_type_scat_Cromer_Mann_a4
_atom_type_scat_Cromer_Mann_b1
_atom_type_scat_Cromer_Mann_b2
_atom_type_scat_Cromer_Mann_b3
_atom_type_scat_Cromer_Mann_b4
_atom_type_scat_Cromer_Mann_c
_atom_type_scat_source
_atom_type_scat_dispersion_source
C 0.00347 0.00161 2.31000 1.02000 1.58860 0.86500 20.84390 10.20750 0.56870 51.65120 0.215599998832 'International Tables Volume C Table 6.1.1.4 (pp. 500-502)' 'Henke, Gullikson and Davis, At. Data and Nucl. Data Tables, 1993, 54, 2'
H 0.00000 0.00000 0.49300 0.32291 0.14019 0.04081 10.51090 26.12570 3.14236 57.79970 0.0030380000826 'International Tables Volume C Table 6.1.1.4 (pp. 500-502)' 'Henke, Gullikson and Davis, At. Data and Nucl. Data Tables, 1993, 54, 2'
Li -0.00003 0.00005 1.12820 0.75080 0.61750 0.46530 3.95460 1.05240 85.39050 168.26100 0.0377000011504 'International Tables Volume C Table 6.1.1.4 (pp. 500-502)' 'Henke, Gullikson and Davis, At. Data and Nucl. Data Tables, 1993, 54, 2'
P 0.10434 0.09671 6.43450 4.17910 1.78000 1.49080 1.90670 27.15700 0.52600 68.16450 1.11489999294 'International Tables Volume C Table 6.1.1.4 (pp. 500-502)' 'Henke, Gullikson and Davis, At. Data and Nucl. Data Tables, 1993, 54, 2'
Si 0.08192 0.07060 6.29150 3.03530 1.98910 1.54100 2.43860 32.33370 0.67850 81.69370 1.14069998264 'International Tables Volume C Table 6.1.1.4 (pp. 500-502)' 'Henke, Gullikson and Davis, At. Data and Nucl. Data Tables, 1993, 54, 2'
N 0.00653 0.00323 12.21260 3.13220 2.01250 1.16630 0.00570 9.89330 28.99750 0.58260 -11.5290002823 'International Tables Volume C Table 6.1.1.4 (pp. 500-502)' 'Henke, Gullikson and Davis, At. Data and Nucl. Data Tables, 1993, 54, 2'

loop_
_geom_angle_atom_site_label_1
_geom_angle_atom_site_label_2
_geom_angle_atom_site_label_3
_geom_angle
C15 P1 N2 113.66(5)
C11 P1 N2 114.13(5)
C11 P1 C15 104.48(6)
C12 P1 N2 110.04(5)
C12 P1 C15 104.93(5)
C12 P1 C11 109.05(6)
C20 Si1 N2 107.25(5)
C18 Si1 N2 116.60(5)
C18 Si1 C20 104.86(6)
C19 Si1 N2 112.67(6)
C19 Si1 C20 106.16(6)
C19 Si1 C18 108.50(6)
C6 N1 C7 118.27(10)
Li1 N1 C7 122.77(10)
Li1 N1 C6 113.61(10)
C4 N3 C5 110.11(10)
C2 N3 C5 109.98(10)
C2 N3 C4 112.44(9)
Li1 N3 C5 97.88(9)
Li1 N3 C4 114.81(9)
Li1 N3 C2 110.67(9)
Si1 N2 P1 134.91(6)
Li1 N2 P1 114.11(8)
Li1 N2 Si1 105.92(8)
C11 C7 N1 126.87(11)
C8 C7 N1 124.07(10)
C8 C7 C11 109.01(10)
C16 C15 P1 109.11(8)
C17 C15 P1 113.81(9)
C17 C15 C16 110.42(10)
H15 C15 P1 107.76(4)
H15 C15 C16 107.76(7)
H15 C15 C17 107.76(7)
C7 C11 P1 125.18(9)
C10 C11 P1 123.95(9)
C10 C11 C7 110.78(10)
C9 C8 C7 104.34(10)
H8a C8 C7 110.89(7)
H8a C8 C9 110.89(7)
H8b C8 C7 110.89(6)
H8b C8 C9 110.89(7)
H8b C8 H8a 108.9
C5 C6 N1 108.08(10)
H6a C6 N1 110.08(7)
H6a C6 C5 110.08(7)
H6b C6 N1 110.08(6)
H6b C6 C5 110.08(7)
H6b C6 H6a 108.4
C13 C12 P1 108.99(8)
C14 C12 P1 111.72(8)
C14 C12 C13 110.97(10)
H12 C12 P1 108.35(4)
H12 C12 C13 108.35(7)
H12 C12 C14 108.35(7)
C6 C5 N3 112.94(10)
H5a C5 N3 109.00(6)
H5a C5 C6 109.00(7)
H5b C5 N3 109.00(6)
H5b C5 C6 109.00(6)
H5b C5 H5a 107.8
H20a C20 Si1 109.5
H20b C20 Si1 109.5
H20b C20 H20a 109.5
H20c C20 Si1 109.5
H20c C20 H20a 109.5
H20c C20 H20b 109.5
C9 C10 C11 103.07(10)
H10a C10 C11 111.15(7)
H10a C10 C9 111.15(7)
H10b C10 C11 111.15(6)
H10b C10 C9 111.15(7)
H10b C10 H10a 109.1
C3 C4 N3 116.96(11)
H4a C4 N3 108.06(6)
H4a C4 C3 108.06(8)
H4b C4 N3 108.06(6)
H4b C4 C3 108.06(7)
H4b C4 H4a 107.3
H13a C13 C12 109.5
H13b C13 C12 109.5
H13b C13 H13a 109.5
H13c C13 C12 109.5
H13c C13 H13a 109.5
H13c C13 H13b 109.5
H14a C14 C12 109.5
H14b C14 C12 109.5
H14b C14 H14a 109.5
H14c C14 C12 109.5
H14c C14 H14a 109.5
H14c C14 H14b 109.5
H16a C16 C15 109.5
H16b C16 C15 109.5
H16b C16 H16a 109.5
H16c C16 C15 109.5
H16c C16 H16a 109.5
H16c C16 H16b 109.5
C1 C2 N3 114.04(11)
H2a C2 N3 108.74(6)
H2a C2 C1 108.74(7)
H2b C2 N3 108.74(6)
H2b C2 C1 108.74(7)
H2b C2 H2a 107.6
C10 C9 C8 105.21(10)
H9a C9 C8 110.70(7)
H9a C9 C10 110.70(7)
H9b C9 C8 110.70(7)
H9b C9 C10 110.70(7)
H9b C9 H9a 108.8
H18a C18 Si1 109.5
H18b C18 Si1 109.5
H18b C18 H18a 109.5
H18c C18 Si1 109.5
H18c C18 H18a 109.5
H18c C18 H18b 109.5
H1a C1 C2 109.5
H1b C1 C2 109.5
H1b C1 H1a 109.5
H1c C1 C2 109.5
H1c C1 H1a 109.5
H1c C1 H1b 109.5
H17a C17 C15 109.5
H17b C17 C15 109.5
H17b C17 H17a 109.5
H17c C17 C15 109.5
H17c C17 H17a 109.5
H17c C17 H17b 109.5
H19a C19 Si1 109.5
H19b C19 Si1 109.5
H19b C19 H19a 109.5
H19c C19 Si1 109.5
H19c C19 H19a 109.5
H19c C19 H19b 109.5
H3a C3 C4 109.5
H3b C3 C4 109.5
H3b C3 H3a 109.5
H3c C3 C4 109.5
H3c C3 H3a 109.5
H3c C3 H3b 109.5
N3 Li1 N1 86.91(9)
N2 Li1 N1 106.40(11)
N2 Li1 N3 165.05(12)

loop_
_geom_bond_atom_site_label_1
_geom_bond_atom_site_label_2
_geom_bond_distance
P1 N2 1.5994(10)
P1 C15 1.8488(12)
P1 C11 1.7552(12)
P1 C12 1.8440(12)
Si1 N2 1.7000(10)
Si1 C20 1.8833(13)
Si1 C18 1.8828(13)
Si1 C19 1.8786(13)
N1 C7 1.3259(15)
N1 C6 1.4553(15)
N1 Li1 1.891(2)
N3 C5 1.4863(16)
N3 C4 1.4823(16)
N3 C2 1.4817(15)
N3 Li1 2.195(2)
N2 Li1 2.000(2)
C7 C11 1.4003(16)
C7 C8 1.5248(17)
C15 C16 1.5342(17)
C15 C17 1.5347(17)
C15 H15 0.9800
C11 C10 1.5289(16)
C8 C9 1.5296(17)
C8 H8a 0.9700
C8 H8b 0.9700
C6 C5 1.5247(17)
C6 H6a 0.9700
C6 H6b 0.9700
C12 C13 1.5372(17)
C12 C14 1.5348(17)
C12 H12 0.9800
C5 H5a 0.9700
C5 H5b 0.9700
C20 H20a 0.9600
C20 H20b 0.9600
C20 H20c 0.9600
C10 C9 1.5411(18)
C10 H10a 0.9700
C10 H10b 0.9700
C4 C3 1.5306(18)
C4 H4a 0.9700
C4 H4b 0.9700
C13 H13a 0.9600
C13 H13b 0.9600
C13 H13c 0.9600
C14 H14a 0.9600
C14 H14b 0.9600
C14 H14c 0.9600
C16 H16a 0.9600
C16 H16b 0.9600
C16 H16c 0.9600
C2 C1 1.5200(19)
C2 H2a 0.9700
C2 H2b 0.9700
C9 H9a 0.9700
C9 H9b 0.9700
C18 H18a 0.9600
C18 H18b 0.9600
C18 H18c 0.9600
C1 H1a 0.9600
C1 H1b 0.9600
C1 H1c 0.9600
C17 H17a 0.9600
C17 H17b 0.9600
C17 H17c 0.9600
C19 H19a 0.9600
C19 H19b 0.9600
C19 H19c 0.9600
C3 H3a 0.9600
C3 H3b 0.9600
C3 H3c 0.9600
